data_1525496
loop_
_publ_author_name
'Young, R.A.'
'Mackie, P.E.'

_publ_section_title
;
 Cristallography of human tooth enamel. Initial structure refinement
;
_journal_name_full 'Materials Research Bulletin'
_journal_page_first 17
_journal_page_last 29
_journal_volume 15
_journal_year 1980
_chemical_formula_sum 'Ca3.192 Cl0.356 H15.36 O16.424 P2.292'
_chemical_name_systematic 'Ca3.192 P2.292 O16.424 H15.36 Cl.356'
_space_group_IT_number 176
_symmetry_space_group_name_Hall '-P 6c'
_symmetry_space_group_name_H-M 'P 63/m'
_cell_angle_alpha 90
_cell_angle_beta 90
_cell_angle_gamma 120
_cell_formula_units_Z 1
_cell_length_a 9.441
_cell_length_b 9.441
_cell_length_c 6.877
_cell_volume 530.842
_citation_journal_id_ASTM MRBUAC
_cod_data_source_file Young_MRBUAC_1980_499.cif
_cod_data_source_block H15.36Ca3.192Cl0.356O16.424P2.292
_cod_original_cell_volume 530.8425
_cod_original_formula_sum 'H15.36 Ca3.192 Cl0.356 O16.424 P2.292'
_cod_database_code 1525496

loop_
_symmetry_equiv_pos_as_xyz
x,y,z
x-y,x,z+1/2
-y,x-y,z
-x,-y,z+1/2
-x+y,-x,z
y,-x+y,z+1/2
-x,-y,-z
-x+y,-x,-z-1/2
y,-x+y,-z
x,y,-z-1/2
x-y,x,-z
-y,x-y,-z-1/2

loop_
_atom_site_label
_atom_site_type_symbol
_atom_site_fract_x
_atom_site_fract_y
_atom_site_fract_z
_atom_site_occupancy
_atom_site_U_iso_or_equiv
Ca1 Ca+2 0.3333 0.6667 0.005 0.237 0.0
O3 O-2 0.355 0.271 0.051 1 0.0
O4 O-2 0 0 0.195 0.113 0.0
Ca2 Ca+2 0.251 0.992 0.25 0.374 0.0
P1 P+5 0.4 0.354 0.25 0.382 0.0
O1 O-2 0.317 0.475 0.25 0.288 0.0
O2 O-2 0.595 0.463 0.25 0.374 0.0
Cl1 Cl-1 0 0 0.4 0.089 0.0
